data_1000182
loop_
_publ_author_name
'Bulou, A'
'Leble, A'
'Hewat, A W'

_publ_section_title
;
NH~4~AlF~4~: Determination of the Ordered and Disordered Structures by
Neutron Powder Profile Refinement
;
_journal_coden_ASTM MRBUAC
_journal_name_full 'Materials Research Bulletin'
_journal_page_first 391
_journal_page_last 397
_journal_paper_doi 10.1016/0025-5408(82)90090-3
_journal_volume 17
_journal_year 1982
_chemical_formula_structural 'N H4 Al F4'
_chemical_formula_sum 'Al F4 H4 N'
_chemical_name_systematic 'Ammonium tetrafluoroaluminate'
_space_group_IT_number 140
_symmetry_cell_setting tetragonal
_symmetry_Int_Tables_number 140
_symmetry_space_group_name_Hall '-I 4 2c'
_symmetry_space_group_name_H-M 'I 4/m c m'
_cell_angle_alpha 90
_cell_angle_beta 90
_cell_angle_gamma 90
_cell_formula_units_Z 4
_cell_length_a 5.0875(1)
_cell_length_b 5.0875(1)
_cell_length_c 12.7319(4)
_cell_volume 329.5
_refine_ls_R_factor_all 0.0863
_cod_original_formula_sum 'H4 Al F4 N'
_cod_database_code 1000182

loop_
_symmetry_equiv_pos_as_xyz
x,y,z
-x,-y,z
x,-y,1/2+z
-x,y,1/2+z
-y,x,z
y,-x,z
y,x,1/2+z
-y,-x,1/2+z
-x,-y,-z
x,y,-z
-x,y,1/2-z
x,-y,1/2-z
y,-x,-z
-y,x,-z
-y,-x,1/2-z
y,x,1/2-z
1/2+x,1/2+y,1/2+z
1/2-x,1/2-y,1/2+z
1/2+x,1/2-y,z
1/2-x,1/2+y,z
1/2-y,1/2+x,1/2+z
1/2+y,1/2-x,1/2+z
1/2+y,1/2+x,z
1/2-y,1/2-x,z
1/2-x,1/2-y,1/2-z
1/2+x,1/2+y,1/2-z
1/2-x,1/2+y,-z
1/2+x,1/2-y,-z
1/2+y,1/2-x,1/2-z
1/2-y,1/2+x,1/2-z
1/2-y,1/2-x,-z
1/2+y,1/2+x,-z

loop_
_atom_site_label
_atom_site_type_symbol
_atom_site_symmetry_multiplicity
_atom_site_Wyckoff_symbol
_atom_site_fract_x
_atom_site_fract_y
_atom_site_fract_z
_atom_site_occupancy
_atom_site_attached_hydrogens
_atom_site_calc_flag
N1 N3- 4 b 0. 0.5 0.25 1. 0 d
H1 H1+ 32 m -0.0015(10) 0.3303(7) 0.2043(3) 0.5 0 d
Al1 Al3+ 4 c 0. 0. 0. 1. 0 d
F1 F1- 8 f 0. 0. 0.1386(1) 1. 0 d
F2 F1- 8 h 0.2102(3) 0.7102(3) 0. 1. 0 d

loop_
_atom_type_symbol
_atom_type_oxidation_number
N3- -3.000
H1+ 1.000
Al3+ 3.000
F1- -1.000
